data_9011803
loop_
_publ_author_name
'Henderson, C. M. B.'
'Bell, A. M. T.'
'Kohn, S. C.'
'Page, C. S.'

_publ_section_title
;
 Leucite-pollucite structure-type variability and the structure of a
 synthetic end-member calcium wairakite (CaAl2Si4O12*2(H2O))
;
_journal_name_full 'Mineralogical Magazine'
_journal_page_first 165
_journal_page_last 178
_journal_paper_doi 10.1180/002646198547558
_journal_volume 62
_journal_year 1998
_chemical_formula_sum 'Al Ca0.5 H2 O7 Si2'
_chemical_name_mineral Wairakite
_space_group_IT_number 15
_symmetry_space_group_name_Hall '-I 2ya'
_symmetry_space_group_name_H-M 'I 1 2/a 1'
_cell_angle_alpha 90.
_cell_angle_beta 90.46
_cell_angle_gamma 90
_cell_formula_units_Z 16
_cell_length_a 13.694
_cell_length_b 13.644
_cell_length_c 13.576
_cell_volume 2536.471
_database_code_amcsd 0014533
_exptl_crystal_density_diffrn 2.275
_cod_original_sg_symbol_H-M 'I 2/a'
_cod_original_formula_sum 'Ca.5 Al Si2 O7 H2'
_cod_database_code 9011803

loop_
_space_group_symop_operation_xyz
x,y,z
1/2+x,1/2+y,1/2+z
1/2-x,y,-z
-x,1/2+y,1/2-z
1/2+x,-y,z
+x,1/2-y,1/2+z
-x,-y,-z
1/2-x,1/2-y,1/2-z

loop_
_atom_site_label
_atom_site_fract_x
_atom_site_fract_y
_atom_site_fract_z
_atom_site_occupancy
_atom_site_U_iso_or_equiv
_atom_site_type_symbol
_atom_site_attached_hydrogens
Ca12A 0.25000 0.12700 0.00000 0.24250 0.03673 Ca 0
Ca12B 0.75000 0.38500 0.00000 0.19750 0.03673 Ca 0
Ca2 0.01100 0.24800 0.11800 0.78000 0.03673 Ca 0
Al2A 0.17000 0.41600 0.13900 1.00000 0.00367 Al 0
Al2B 0.84400 0.08800 0.11900 1.00000 0.00367 Al 0
Si11A 0.11700 0.15500 0.41900 1.00000 0.00367 Si 0
Si11B 0.87700 0.34100 0.40700 1.00000 0.00367 Si 0
Si12A 0.42300 0.13000 0.15300 1.00000 0.00367 Si 0
Si12B 0.59100 0.36700 0.16400 1.00000 0.00367 Si 0
O11A 0.11000 0.35000 0.23100 1.00000 0.00405 O 0
O11B 0.90700 0.13800 0.21700 1.00000 0.00405 O 0
O12A 0.38500 0.13800 0.46200 1.00000 0.00405 O 0
O12B 0.59900 0.35500 0.47700 1.00000 0.00405 O 0
O21A 0.20800 0.11600 0.35200 1.00000 0.00405 O 0
O21B 0.77700 0.39400 0.37400 1.00000 0.00405 O 0
O22A 0.12800 0.46600 0.39700 1.00000 0.00405 O 0
O22B 0.83400 0.04500 0.36200 1.00000 0.00405 O 0
O31A 0.38700 0.22400 0.08400 1.00000 0.00405 O 0
O31B 0.64500 0.27700 0.11200 1.00000 0.00405 O 0
O32A 0.47700 0.38500 0.14100 1.00000 0.00405 O 0
O32B 0.54500 0.11100 0.17000 1.00000 0.00405 O 0
WatA 0.13700 0.11600 0.13400 1.00000 0.00405 O 2
WatB 0.88000 0.38100 0.11200 1.00000 0.00405 O 2

loop_
_cod_changelog_entry_id
_cod_changelog_entry_author
_cod_changelog_entry_date
_cod_changelog_entry_text
1
;cod-tools version 3.8.0
Id: cif_guess_AMCSD_atom_types 9581 2023-05-17 12:35:41Z saulius
;
2023-05-23T09:23:20+03:00
;Derived atom types and hydrogen counts
from atom names that follow the AMCSD naming convention
(Wat == water, O-H == hydroxyl).
;

loop_
_cod_related_entry_id
_cod_related_entry_database
_cod_related_entry_code
1 AMCSD 0014533
